data_4514402
loop_
_publ_author_name
'Wang, Ani'
'Fan, Ruiqing'
'Zhou, Xuesong'
'Hao, Sue'
'Zheng, Xubin'
'Yang, Yulin'

_publ_section_title
;
 Hot-Pressing Method To Prepare Imidazole-Based Zn(II) Metal-Organic
 Complexes Coatings for Highly Efficient Air Filtration.
;
_journal_issue 11
_journal_name_full 'ACS applied materials &amp; interfaces'
_journal_page_first 9744
_journal_page_last 9755
_journal_paper_doi 10.1021/acsami.8b01287
_journal_volume 10
_journal_year 2018
_chemical_formula_sum 'C32 H19 Cl4 N6 O Zn2'
_chemical_formula_weight 776.07
_space_group_IT_number 2
_space_group_name_Hall '-P 1'
_space_group_name_H-M_alt 'P -1'
_symmetry_cell_setting triclinic
_symmetry_space_group_name_Hall '-P 1'
_symmetry_space_group_name_H-M 'P -1'
_atom_sites_solution_hydrogens geom
_atom_sites_solution_primary direct
_atom_sites_solution_secondary difmap
_audit_creation_method SHELXL-97
_cell_angle_alpha 64.097(15)
_cell_angle_beta 89.123(15)
_cell_angle_gamma 81.153(15)
_cell_formula_units_Z 2
_cell_length_a 9.237(11)
_cell_length_b 14.350(17)
_cell_length_c 15.229(18)
_cell_measurement_reflns_used 6297
_cell_measurement_temperature 296(2)
_cell_measurement_theta_max 25.00
_cell_measurement_theta_min 1.49
_cell_volume 1791(4)
_computing_cell_refinement 'Bruker SMART'
_computing_data_collection 'Bruker SMART'
_computing_data_reduction 'Bruker SAINT'
_computing_molecular_graphics SHELXP-97
_computing_publication_material SHELXTL
_computing_structure_refinement 'SHELXL-97 (Sheldrick, 1997)'
_computing_structure_solution 'SHELXS-97 (Sheldrick, 1997)'
_diffrn_ambient_temperature 296(2)
_diffrn_measured_fraction_theta_full 0.987
_diffrn_measured_fraction_theta_max 0.987
_diffrn_measurement_device_type 'Bruker Smart APEX CCD area detector'
_diffrn_measurement_method 'phi and omega scans'
_diffrn_radiation_monochromator graphite
_diffrn_radiation_source 'fine-focus sealed tube'
_diffrn_radiation_type MoK\a
_diffrn_radiation_wavelength 0.71073
_diffrn_reflns_av_R_equivalents 0.1507
_diffrn_reflns_av_sigmaI/netI 0.2992
_diffrn_reflns_limit_h_max 10
_diffrn_reflns_limit_h_min -10
_diffrn_reflns_limit_k_max 17
_diffrn_reflns_limit_k_min -16
_diffrn_reflns_limit_l_max 18
_diffrn_reflns_limit_l_min -17
_diffrn_reflns_number 11680
_diffrn_reflns_theta_full 25.00
_diffrn_reflns_theta_max 25.00
_diffrn_reflns_theta_min 1.49
_diffrn_standards_decay_% 0
_diffrn_standards_interval_count 0
_diffrn_standards_interval_time 0
_diffrn_standards_number 0
_exptl_absorpt_coefficient_mu 1.671
_exptl_absorpt_correction_T_max 0.6341
_exptl_absorpt_correction_T_min 0.5546
_exptl_absorpt_correction_type multi-scan
_exptl_crystal_colour yellow
_exptl_crystal_density_diffrn 1.439
_exptl_crystal_density_method 'not measured'
_exptl_crystal_description block
_exptl_crystal_F_000 778
_exptl_crystal_size_max 0.40
_exptl_crystal_size_mid 0.36
_exptl_crystal_size_min 0.30
_platon_squeeze_details ' ?'
_refine_diff_density_max 3.897
_refine_diff_density_min -1.066
_refine_diff_density_rms 0.295
_refine_ls_extinction_method none
_refine_ls_goodness_of_fit_ref 1.178
_refine_ls_hydrogen_treatment mixed
_refine_ls_matrix_type full
_refine_ls_number_parameters 387
_refine_ls_number_reflns 6218
_refine_ls_number_restraints 0
_refine_ls_restrained_S_all 1.178
_refine_ls_R_factor_all 0.1775
_refine_ls_R_factor_gt 0.0790
_refine_ls_shift/su_max 0.018
_refine_ls_shift/su_mean 0.003
_refine_ls_structure_factor_coef Fsqd
_refine_ls_weighting_details 'calc w=1/[\s^2^(Fo^2^)+(0.2000P)^2^+0.0000P] where P=(Fo^2^+2Fc^2^)/3'
_refine_ls_weighting_scheme calc
_refine_ls_wR_factor_gt 0.2123
_refine_ls_wR_factor_ref 0.2670
_reflns_number_gt 3060
_reflns_number_total 6218
_reflns_threshold_expression >2sigma(I)
_cod_data_source_file am8b01287_si_001.cif
_cod_data_source_block PBM-Zn1
_cod_depositor_comments
;
The following automatic conversions were performed:

'_symmetry_cell_setting' value 'Triclinic' changed to 'triclinic'
according to
/home/data/users/saulius/crontab/automatic-downloads/rss-feeds/ACS/lib/dictionaries/cif_core.dic
dictionary named 'cif_core.dic' version 2.4.2 from 2011-04-26.

Automatic conversion script
Id: cif_fix_values 4973 2017-02-22 13:04:09Z antanas 

 Adding full bibliography for 4514402.cif.
;
_cod_original_sg_symbol_H-M P-1
_cod_database_code 4514402

loop_
_symmetry_equiv_pos_as_xyz
'x, y, z'
'-x, -y, -z'

loop_
_atom_site_label
_atom_site_type_symbol
_atom_site_fract_x
_atom_site_fract_y
_atom_site_fract_z
_atom_site_U_iso_or_equiv
_atom_site_adp_type
_atom_site_occupancy
_atom_site_symmetry_multiplicity
_atom_site_calc_flag
_atom_site_refinement_flags
Zn1 Zn -0.2420(2) 1.30279(15) -0.01511(14) 0.0446(7) Uani 1 1 d .
Zn2 Zn 0.2571(2) 0.70218(13) 0.37901(12) 0.0391(6) Uani 1 1 d .
Cl1 Cl -0.4538(6) 1.2418(4) 0.0334(4) 0.0698(16) Uani 1 1 d .
Cl2 Cl -0.0621(6) 1.2153(4) -0.0624(3) 0.0594(13) Uani 1 1 d .
Cl3 Cl 0.3085(7) 0.6854(4) 0.5305(3) 0.0600(14) Uani 1 1 d .
Cl4 Cl 0.1883(6) 0.5657(3) 0.3643(3) 0.0544(13) Uani 1 1 d .
N1 N -0.1457(17) 1.2486(10) 0.1391(10) 0.045(4) Uani 1 1 d .
N2 N -0.2145(17) 1.4433(12) -0.0133(12) 0.057(4) Uani 1 1 d .
N3 N -0.0957(15) 0.9618(9) 0.2666(9) 0.035(3) Uani 1 1 d .
N4 N 0.0485(15) 0.8040(10) 0.3526(8) 0.034(3) Uani 1 1 d .
N5 N 0.2796(15) 0.8466(10) 0.2584(8) 0.035(3) Uani 1 1 d .
N6 N 0.4910(16) 0.6795(10) 0.3348(10) 0.042(3) Uani 1 1 d .
C1 C -0.123(2) 1.3299(13) 0.1553(11) 0.040(4) Uani 1 1 d .
C2 C -0.157(2) 1.4294(14) 0.0805(13) 0.053(5) Uani 1 1 d .
C3 C -0.250(2) 1.5401(12) -0.0877(15) 0.055(5) Uani 1 1 d .
H3A H -0.2901 1.5484 -0.1468 0.066 Uiso 1 1 calc R
C4 C -0.226(3) 1.626(2) -0.0763(19) 0.085(8) Uani 1 1 d .
H4A H -0.2502 1.6922 -0.1289 0.102 Uiso 1 1 calc R
C5 C -0.168(2) 1.6202(13) 0.0082(17) 0.057(5) Uani 1 1 d .
H5A H -0.1555 1.6814 0.0123 0.068 Uiso 1 1 calc R
C6 C -0.125(3) 1.5191(16) 0.0919(16) 0.082(9) Uani 1 1 d .
C7 C -0.081(3) 1.5060(18) 0.1791(16) 0.075(6) Uiso 1 1 d .
H7A H -0.0730 1.5646 0.1890 0.090 Uiso 1 1 calc R
C8 C -0.051(3) 1.4145(18) 0.2505(16) 0.074(6) Uiso 1 1 d .
H8A H -0.0157 1.4098 0.3095 0.089 Uiso 1 1 calc R
C9 C -0.066(3) 1.3168(16) 0.2462(12) 0.068(7) Uani 1 1 d .
C10 C -0.032(3) 1.2092(19) 0.3231(13) 0.086(9) Uani 1 1 d .
H10A H 0.0110 1.1958 0.3832 0.103 Uiso 1 1 calc R
C11 C -0.062(3) 1.1336(15) 0.3073(13) 0.059(6) Uani 1 1 d .
H11A H -0.0443 1.0655 0.3572 0.071 Uiso 1 1 calc R
C12 C -0.1197(19) 1.1520(12) 0.2154(10) 0.039(4) Uani 1 1 d .
C13 C -0.154(2) 1.0671(12) 0.1913(12) 0.042(4) Uani 1 1 d .
H13A H -0.2594 1.0737 0.1832 0.050 Uiso 1 1 calc R
H13B H -0.1127 1.0761 0.1297 0.050 Uiso 1 1 calc R
C14 C -0.174(2) 0.8991(12) 0.3408(12) 0.046(5) Uani 1 1 d .
C15 C -0.3197(19) 0.9161(14) 0.3663(12) 0.043(4) Uani 1 1 d .
H15A H -0.3781 0.9816 0.3337 0.051 Uiso 1 1 calc R
C16 C -0.374(2) 0.8357(16) 0.4392(12) 0.052(5) Uani 1 1 d .
H16A H -0.4711 0.8443 0.4553 0.063 Uiso 1 1 calc R
C17 C -0.277(3) 0.7360(15) 0.4911(11) 0.058(6) Uani 1 1 d .
H17A H -0.3142 0.6828 0.5424 0.069 Uiso 1 1 calc R
C18 C -0.136(2) 0.7145(13) 0.4707(11) 0.043(4) Uani 1 1 d .
H18A H -0.0770 0.6492 0.5036 0.051 Uiso 1 1 calc R
C19 C -0.086(2) 0.8022(12) 0.3936(10) 0.042(4) Uani 1 1 d .
C20 C 0.044(2) 0.8986(12) 0.2799(11) 0.039(4) Uani 1 1 d .
C21 C 0.170(2) 0.9261(12) 0.2271(10) 0.038(4) Uani 1 1 d .
C22 C 0.198(3) 1.0239(14) 0.1484(12) 0.055(5) Uani 1 1 d .
H22A H 0.1208 1.0800 0.1211 0.066 Uiso 1 1 calc R
C23 C 0.3304(19) 1.0347(12) 0.1145(10) 0.038(4) Uani 1 1 d .
H23A H 0.3473 1.1001 0.0684 0.046 Uiso 1 1 calc R
C24 C 0.440(2) 0.9531(12) 0.1457(11) 0.040(4) Uani 1 1 d .
C25 C 0.595(2) 0.9539(16) 0.1112(13) 0.050(5) Uani 1 1 d .
H25A H 0.6195 1.0146 0.0612 0.060 Uiso 1 1 calc R
C26 C 0.415(2) 0.8563(14) 0.2226(13) 0.053(5) Uani 1 1 d .
C27 C 0.5288(18) 0.7665(12) 0.2636(10) 0.033(3) Uani 1 1 d .
C28 C 0.691(2) 0.8726(14) 0.1499(11) 0.042(4) Uani 1 1 d .
H28A H 0.7844 0.8762 0.1268 0.050 Uiso 1 1 calc R
C29 C 0.666(2) 0.7763(15) 0.2260(13) 0.050(5) Uani 1 1 d .
C30 C 0.774(2) 0.6857(16) 0.2756(13) 0.059(5) Uani 1 1 d .
H30A H 0.8699 0.6859 0.2564 0.071 Uiso 1 1 calc R
C31 C 0.737(2) 0.5979(14) 0.3516(11) 0.046(4) Uani 1 1 d .
H31A H 0.8092 0.5398 0.3849 0.055 Uiso 1 1 calc R
C32 C 0.594(3) 0.5956(18) 0.3790(15) 0.063(6) Uani 1 1 d .
H32A H 0.5692 0.5348 0.4288 0.075 Uiso 1 1 calc R

loop_
_atom_site_aniso_label
_atom_site_aniso_U_11
_atom_site_aniso_U_22
_atom_site_aniso_U_33
_atom_site_aniso_U_23
_atom_site_aniso_U_13
_atom_site_aniso_U_12
Zn1 0.0344(13) 0.0490(12) 0.0548(12) -0.0257(9) 0.0081(9) -0.0106(10)
Zn2 0.0414(14) 0.0375(10) 0.0378(10) -0.0153(7) 0.0070(9) -0.0096(9)
Cl1 0.042(3) 0.078(3) 0.082(3) -0.023(3) 0.006(3) -0.028(3)
Cl2 0.053(3) 0.066(3) 0.066(3) -0.037(2) 0.016(2) -0.006(2)
Cl3 0.072(4) 0.062(3) 0.052(2) -0.030(2) 0.011(2) -0.016(3)
Cl4 0.055(3) 0.050(2) 0.064(3) -0.028(2) 0.008(2) -0.019(2)
N1 0.040(10) 0.047(8) 0.066(9) -0.038(7) 0.023(8) -0.017(7)
N2 0.025(9) 0.057(9) 0.090(11) -0.034(8) 0.015(8) -0.011(7)
N3 0.024(8) 0.037(7) 0.046(7) -0.021(5) 0.012(6) -0.002(6)
N4 0.023(8) 0.048(7) 0.033(6) -0.018(5) 0.010(6) -0.015(6)
N5 0.016(7) 0.049(7) 0.034(6) -0.013(5) -0.001(6) -0.001(6)
N6 0.033(9) 0.039(7) 0.051(7) -0.019(6) 0.018(7) -0.005(7)
C1 0.035(11) 0.047(9) 0.048(8) -0.029(7) 0.013(8) -0.014(8)
C2 0.065(15) 0.058(11) 0.060(10) -0.040(9) 0.023(10) -0.033(10)
C3 0.050(13) 0.023(8) 0.086(13) -0.021(8) 0.014(11) 0.001(8)
C4 0.072(19) 0.076(16) 0.094(17) -0.027(13) 0.025(15) -0.010(14)
C5 0.036(12) 0.033(8) 0.107(15) -0.038(9) 0.033(11) -0.001(8)
C6 0.14(2) 0.063(12) 0.079(13) -0.053(11) 0.071(15) -0.056(15)
C9 0.12(2) 0.072(12) 0.036(8) -0.033(9) 0.024(11) -0.041(13)
C10 0.14(3) 0.106(18) 0.034(9) -0.039(11) 0.026(12) -0.059(18)
C11 0.084(18) 0.059(11) 0.053(10) -0.035(9) 0.025(11) -0.036(12)
C12 0.024(9) 0.043(8) 0.035(7) -0.005(6) 0.000(7) -0.003(7)
C13 0.034(11) 0.036(8) 0.060(10) -0.025(7) 0.018(8) -0.011(8)
C14 0.052(13) 0.036(8) 0.064(10) -0.029(8) 0.013(9) -0.021(9)
C15 0.023(10) 0.058(10) 0.061(10) -0.041(8) -0.007(8) 0.002(8)
C16 0.034(12) 0.087(14) 0.050(9) -0.041(10) 0.018(9) -0.018(10)
C17 0.078(17) 0.066(12) 0.028(8) -0.012(8) 0.017(9) -0.042(12)
C18 0.046(12) 0.050(9) 0.041(8) -0.024(7) 0.012(8) -0.021(9)
C19 0.060(13) 0.036(8) 0.034(7) -0.018(6) 0.014(8) -0.014(8)
C20 0.041(11) 0.045(9) 0.044(8) -0.030(7) 0.009(8) -0.012(8)
C21 0.032(11) 0.045(9) 0.037(7) -0.018(7) 0.009(7) -0.010(8)
C22 0.081(17) 0.040(9) 0.050(9) -0.021(7) 0.016(10) -0.023(10)
C23 0.031(10) 0.035(8) 0.035(7) -0.002(6) 0.000(7) -0.007(8)
C24 0.040(11) 0.039(8) 0.044(8) -0.017(7) 0.014(8) -0.023(8)
C25 0.046(13) 0.069(12) 0.058(10) -0.044(9) 0.023(10) -0.026(11)
C26 0.062(15) 0.054(10) 0.055(10) -0.031(8) 0.015(10) -0.018(10)
C27 0.026(9) 0.045(8) 0.032(7) -0.024(6) 0.011(7) -0.002(7)
C28 0.030(11) 0.058(10) 0.041(8) -0.024(8) 0.007(8) -0.012(9)
C29 0.039(12) 0.062(11) 0.058(10) -0.033(9) 0.024(9) -0.017(10)
C30 0.051(14) 0.083(14) 0.056(11) -0.042(10) -0.010(10) -0.010(12)
C31 0.018(9) 0.062(10) 0.043(8) -0.015(8) -0.006(7) 0.009(8)
C32 0.060(16) 0.073(13) 0.076(13) -0.048(11) 0.017(12) -0.025(12)

loop_
_atom_type_symbol
_atom_type_description
_atom_type_scat_dispersion_real
_atom_type_scat_dispersion_imag
_atom_type_scat_source
C C 0.0033 0.0016 'International Tables Vol C Tables 4.2.6.8 and 6.1.1.4'
H H 0.0000 0.0000 'International Tables Vol C Tables 4.2.6.8 and 6.1.1.4'
N N 0.0061 0.0033 'International Tables Vol C Tables 4.2.6.8 and 6.1.1.4'
O O 0.0106 0.0060 'International Tables Vol C Tables 4.2.6.8 and 6.1.1.4'
Cl Cl 0.1484 0.1585 'International Tables Vol C Tables 4.2.6.8 and 6.1.1.4'
Zn Zn 0.2839 1.4301 'International Tables Vol C Tables 4.2.6.8 and 6.1.1.4'

loop_
_geom_angle_atom_site_label_1
_geom_angle_atom_site_label_2
_geom_angle_atom_site_label_3
_geom_angle
N2 Zn1 Cl2 119.9(5)
N2 Zn1 Cl1 118.6(5)
Cl2 Zn1 Cl1 121.5(2)
N2 Zn1 N1 77.3(6)
Cl2 Zn1 N1 96.8(4)
Cl1 Zn1 N1 94.7(4)
N5 Zn2 N4 73.3(5)
N5 Zn2 Cl4 123.8(4)
N4 Zn2 Cl4 100.6(4)
N5 Zn2 Cl3 117.5(4)
N4 Zn2 Cl3 96.8(3)
Cl4 Zn2 Cl3 118.68(18)
N5 Zn2 N6 74.6(5)
N4 Zn2 N6 147.9(5)
Cl4 Zn2 N6 96.7(4)
Cl3 Zn2 N6 98.3(4)
C1 N1 C12 117.4(14)
C1 N1 Zn1 111.5(11)
C12 N1 Zn1 130.9(11)
C3 N2 C2 120.6(16)
C3 N2 Zn1 126.1(14)
C2 N2 Zn1 113.2(11)
C14 N3 C20 103.9(13)
C14 N3 C13 125.2(15)
C20 N3 C13 130.8(13)
C20 N4 C19 106.8(14)
C20 N4 Zn2 114.7(11)
C19 N4 Zn2 138.4(10)
C21 N5 C26 122.0(14)
C21 N5 Zn2 120.6(10)
C26 N5 Zn2 117.0(12)
C32 N6 C27 118.8(16)
C32 N6 Zn2 126.9(12)
C27 N6 Zn2 113.7(11)
N1 C1 C2 118.5(15)
N1 C1 C9 122.4(16)
C2 C1 C9 119.1(15)
C1 C2 C6 120.6(18)
C1 C2 N2 119.4(14)
C6 C2 N2 119.8(17)
N2 C3 C4 120(2)
C5 C4 C3 123(2)
C4 C5 C6 120.6(19)
C7 C6 C2 119(2)
C7 C6 C5 124.8(19)
C2 C6 C5 115(2)
C8 C7 C6 121(2)
C7 C8 C9 125(2)
C1 C9 C10 116.8(16)
C1 C9 C8 114.6(18)
C10 C9 C8 128.6(18)
C11 C10 C9 119.5(19)
C10 C11 C12 120.8(19)
N1 C12 C11 122.9(15)
N1 C12 C13 113.5(14)
C11 C12 C13 123.5(14)
N3 C13 C12 112.9(14)
N3 C14 C19 109.0(16)
N3 C14 C15 131.7(17)
C19 C14 C15 119.3(15)
C16 C15 C14 119.4(17)
C15 C16 C17 118.4(17)
C18 C17 C16 125.2(15)
C17 C18 C19 113.2(17)
N4 C19 C14 108.2(13)
N4 C19 C18 127.2(16)
C14 C19 C18 124.4(18)
N4 C20 N3 112.0(14)
N4 C20 C21 119.9(16)
N3 C20 C21 128.2(14)
N5 C21 C20 111.4(13)
N5 C21 C22 117.2(16)
C20 C21 C22 131.4(18)
C23 C22 C21 121.1(19)
C22 C23 C24 121.1(15)
C23 C24 C26 118.3(17)
C23 C24 C25 126.5(14)
C26 C24 C25 115.2(17)
C28 C25 C24 120.2(17)
N5 C26 C24 120.0(18)
N5 C26 C27 118.2(15)
C24 C26 C27 121.9(18)
N6 C27 C29 125.9(16)
N6 C27 C26 116.2(15)
C29 C27 C26 117.9(15)
C25 C28 C29 124.7(18)
C27 C29 C28 120.2(18)
C27 C29 C30 113.8(16)
C28 C29 C30 125.8(18)
C31 C30 C29 120(2)
C30 C31 C32 120.3(19)
N6 C32 C31 120.5(19)

loop_
_geom_bond_atom_site_label_1
_geom_bond_atom_site_label_2
_geom_bond_distance
Zn1 N2 2.083(15)
Zn1 Cl2 2.229(6)
Zn1 Cl1 2.249(6)
Zn1 N1 2.273(15)
Zn2 N5 2.124(12)
Zn2 N4 2.157(14)
Zn2 Cl4 2.250(5)
Zn2 Cl3 2.263(6)
Zn2 N6 2.271(14)
N1 C1 1.339(19)
N1 C12 1.35(2)
N2 C3 1.35(2)
N2 C2 1.45(2)
N3 C14 1.38(2)
N3 C20 1.42(2)
N3 C13 1.46(2)
N4 C20 1.32(2)
N4 C19 1.38(2)
N5 C21 1.32(2)
N5 C26 1.36(2)
N6 C32 1.33(3)
N6 C27 1.340(19)
C1 C2 1.37(2)
C1 C9 1.41(2)
C2 C6 1.45(2)
C3 C4 1.37(3)
C4 C5 1.36(3)
C5 C6 1.45(3)
C6 C7 1.32(3)
C7 C8 1.28(3)
C8 C9 1.46(3)
C9 C10 1.46(3)
C10 C11 1.28(3)
C11 C12 1.40(2)
C12 C13 1.49(2)
C14 C19 1.39(3)
C14 C15 1.41(3)
C15 C16 1.36(2)
C16 C17 1.46(3)
C17 C18 1.35(3)
C18 C19 1.43(2)
C20 C21 1.42(2)
C21 C22 1.45(2)
C22 C23 1.33(3)
C23 C24 1.34(2)
C24 C26 1.42(2)
C24 C25 1.52(3)
C25 C28 1.26(3)
C26 C27 1.43(3)
C27 C29 1.38(2)
C28 C29 1.41(2)
C29 C30 1.42(3)
C30 C31 1.37(3)
C31 C32 1.38(3)

loop_
_platon_squeeze_void_nr
_platon_squeeze_void_average_x
_platon_squeeze_void_average_y
_platon_squeeze_void_average_z
_platon_squeeze_void_volume
_platon_squeeze_void_count_electrons
1 0.500 1.000 0.500 336.9 122.9
